data_4502287
loop_
_publ_author_name
'Tao, Ying'
'Li, Jian-Rong'
'Chang, Ze'
'Bu, Xian-He'

_publ_section_title
;
 ZnIIand HgIIComplexes with
 2,3-Substituted-5,6-di(1H-tetrazol-5-yl)pyrazine Ligands: Roles of
 Substituting Groups and Synthetic Conditions on the Formation of
 Complexes
;
_journal_issue 2
_journal_name_full 'Crystal Growth &amp; Design'
_journal_page_first 564
_journal_paper_doi 10.1021/cg900934u
_journal_volume 10
_journal_year 2010
_chemical_formula_sum 'C72 H54 Hg4 N40 O7'
_chemical_formula_weight 2393.91
_chemical_name_systematic
; 
 ? 
;
_space_group_IT_number 2
_symmetry_cell_setting triclinic
_symmetry_space_group_name_Hall '-P 1'
_symmetry_space_group_name_H-M 'P -1'
_atom_sites_solution_hydrogens geom
_atom_sites_solution_primary direct
_atom_sites_solution_secondary difmap
_audit_creation_method SHELXL-97
_cell_angle_alpha 73.78(3)
_cell_angle_beta 79.86(3)
_cell_angle_gamma 83.75(3)
_cell_formula_units_Z 1
_cell_length_a 7.2484(14)
_cell_length_b 16.064(3)
_cell_length_c 17.506(3)
_cell_measurement_reflns_used 17726
_cell_measurement_temperature 293(2)
_cell_measurement_theta_max 27.585
_cell_measurement_theta_min 3.005
_cell_volume 1922.8(7)
_computing_cell_refinement 'Bruker XSCANS'
_computing_data_collection 'Bruker XSCANS'
_computing_data_reduction 'Bruker SHELXTL'
_computing_molecular_graphics 'Bruker SHELXTL'
_computing_publication_material 'Bruker SHELXTL'
_computing_structure_refinement 'SHELXL-97 (Sheldrick, 1997)'
_computing_structure_solution 'SHELXS-97 (Sheldrick, 1990)'
_diffrn_ambient_temperature 293(2)
_diffrn_detector_area_resol_mean '\w scans'
_diffrn_measured_fraction_theta_full 0.995
_diffrn_measured_fraction_theta_max 0.995
_diffrn_measurement_device_type SCX-MINI
_diffrn_measurement_method '\w scans'
_diffrn_radiation_monochromator graphite
_diffrn_radiation_source 'fine-focus sealed tube'
_diffrn_radiation_type MoK\a
_diffrn_radiation_wavelength 0.71073
_diffrn_reflns_av_R_equivalents 0.0608
_diffrn_reflns_av_sigmaI/netI 0.0846
_diffrn_reflns_limit_h_max 9
_diffrn_reflns_limit_h_min -9
_diffrn_reflns_limit_k_max 20
_diffrn_reflns_limit_k_min -20
_diffrn_reflns_limit_l_max 22
_diffrn_reflns_limit_l_min -22
_diffrn_reflns_number 20459
_diffrn_reflns_theta_full 27.48
_diffrn_reflns_theta_max 27.48
_diffrn_reflns_theta_min 3.00
_diffrn_standards_decay_% 0
_diffrn_standards_interval_count 0
_diffrn_standards_interval_time 0
_diffrn_standards_number 0
_exptl_absorpt_coefficient_mu 8.044
_exptl_absorpt_correction_type none
_exptl_crystal_colour Colorless
_exptl_crystal_density_diffrn 2.067
_exptl_crystal_density_method 'not measured'
_exptl_crystal_description prism
_exptl_crystal_F_000 1142
_exptl_crystal_size_max 0.2
_exptl_crystal_size_mid 0.2
_exptl_crystal_size_min 0.2
_refine_diff_density_max 1.943
_refine_diff_density_min -1.694
_refine_diff_density_rms 0.151
_refine_ls_extinction_method none
_refine_ls_goodness_of_fit_ref 1.030
_refine_ls_hydrogen_treatment constr
_refine_ls_matrix_type full
_refine_ls_number_parameters 559
_refine_ls_number_reflns 8793
_refine_ls_number_restraints 0
_refine_ls_restrained_S_all 1.030
_refine_ls_R_factor_all 0.0747
_refine_ls_R_factor_gt 0.0482
_refine_ls_shift/su_max 0.002
_refine_ls_shift/su_mean 0.000
_refine_ls_structure_factor_coef Fsqd
_refine_ls_weighting_details 'calc w=1/[\s^2^(Fo^2^)+(0.0280P)^2^+0.2502P] where P=(Fo^2^+2Fc^2^)/3'
_refine_ls_weighting_scheme calc
_refine_ls_wR_factor_gt 0.0870
_refine_ls_wR_factor_ref 0.0948
_reflns_number_gt 6480
_reflns_number_total 8793
_reflns_threshold_expression >2sigma(I)
_cod_data_source_file cg900934u_si_002.cif
_cod_data_source_block 6
_cod_original_cell_volume 1922.8(6)
_cod_database_code 4502287

loop_
_symmetry_equiv_pos_as_xyz
'x, y, z'
'-x, -y, -z'

loop_
_atom_site_label
_atom_site_type_symbol
_atom_site_fract_x
_atom_site_fract_y
_atom_site_fract_z
_atom_site_U_iso_or_equiv
_atom_site_adp_type
_atom_site_occupancy
_atom_site_symmetry_multiplicity
_atom_site_calc_flag
_atom_site_refinement_flags
N14 N 0.8706(7) 0.1495(4) -0.1829(3) 0.0390(15) Uani 1 1 d .
N11 N 0.5769(7) 0.1291(4) -0.1806(3) 0.0317(13) Uani 1 1 d .
C19 C 0.7088(8) 0.1283(4) -0.1378(3) 0.0208(13) Uani 1 1 d .
C33 C 0.6214(12) 0.3403(5) 0.1623(5) 0.055(2) Uani 1 1 d .
C34 C 0.4860(13) 0.3994(5) 0.1343(5) 0.060(2) Uani 1 1 d .
C35 C 0.3808(11) 0.3790(5) 0.0833(5) 0.055(2) Uani 1 1 d .
C36 C 0.4121(9) 0.3020(4) 0.0616(4) 0.0392(18) Uani 1 1 d .
C32 C 0.6622(11) 0.2611(4) 0.1421(4) 0.0430(19) Uani 1 1 d .
H32 H 0.7578 0.2221 0.1622 0.052 Uiso 1 1 calc R
C31 C 0.5545(8) 0.2427(4) 0.0908(4) 0.0264(14) Uani 1 1 d .
N20 N 0.6180(6) 0.1747(3) -0.0163(3) 0.0221(11) Uani 1 1 d .
C21 C 0.6826(7) 0.1073(4) -0.0477(3) 0.0225(14) Uani 1 1 d .
C23 C 0.6040(8) 0.1628(4) 0.0622(4) 0.0261(14) Uani 1 1 d .
N8 N 0.0978(6) 0.2828(3) 0.5352(3) 0.0251(12) Uani 1 1 d .
N5 N 0.4018(6) 0.2912(3) 0.5281(3) 0.0281(12) Uani 1 1 d .
N7 N 0.1869(7) 0.2110(3) 0.5180(3) 0.0318(13) Uani 1 1 d .
C2 C 0.2325(8) 0.3306(4) 0.5410(3) 0.0213(13) Uani 1 1 d .
C4 C 0.1970(8) 0.4112(3) 0.5670(4) 0.0204(13) Uani 1 1 d .
N10 N 0.1267(6) 0.4012(3) 0.6452(3) 0.0242(12) Uani 1 1 d .
H18 H 0.1038 0.3501 0.6756 0.029 Uiso 1 1 calc R
C17 C -0.1315(9) 0.3597(5) 0.8871(4) 0.0383(18) Uani 1 1 d .
H17 H -0.2116 0.3153 0.9126 0.046 Uiso 1 1 calc R
C18 C -0.0841(9) 0.3816(4) 0.8044(4) 0.0343(16) Uani 1 1 d .
H16 H -0.1308 0.3514 0.7745 0.041 Uiso 1 1 calc R
C16 C -0.0611(10) 0.4030(5) 0.9320(4) 0.0426(19) Uani 1 1 d .
H16A H -0.0929 0.3880 0.9877 0.051 Uiso 1 1 calc R
C15 C 0.0568(10) 0.4687(5) 0.8940(4) 0.0406(18) Uani 1 1 d .
C14 C 0.1051(9) 0.4904(4) 0.8117(4) 0.0333(16) Uani 1 1 d .
C13 C 0.0338(8) 0.4490(4) 0.7654(3) 0.0226(14) Uani 1 1 d .
C6 C 0.0916(7) 0.4694(4) 0.6766(3) 0.0206(13) Uani 1 1 d .
Hg2 Hg 0.77931(4) -0.166992(18) 0.148756(15) 0.03829(9) Uani 1 1 d .
O2 O 0.6304(8) -0.3004(4) 0.1447(3) 0.0730(18) Uani 1 1 d .
H2A H 0.6063 -0.3154 0.1958 0.110 Uiso 1 1 d R
H2B H 0.5552 -0.2847 0.1104 0.110 Uiso 1 1 d R
O3 O 0.7556(7) -0.2041(3) 0.2774(3) 0.0634(16) Uani 1 1 d .
H3A H 0.8008 -0.2557 0.2798 0.095 Uiso 1 1 d R
H3B H 0.6453 -0.2094 0.3038 0.095 Uiso 1 1 d R
N12 N 0.6621(7) 0.1523(4) -0.2575(3) 0.0377(15) Uani 1 1 d .
N13 N 0.8365(8) 0.1652(4) -0.2594(3) 0.0409(15) Uani 1 1 d .
N15 N 0.8361(7) -0.0542(3) -0.1034(3) 0.0315(13) Uani 1 1 d .
N16 N 0.9033(8) -0.1369(4) -0.1008(3) 0.0379(14) Uani 1 1 d .
N17 N 0.9093(7) -0.1805(3) -0.0245(3) 0.0353(14) Uani 1 1 d .
N18 N 0.8466(7) -0.1262(3) 0.0212(3) 0.0248(12) Uani 1 1 d .
N19 N 0.7118(6) 0.0133(3) 0.0819(3) 0.0204(11) Uani 1 1 d .
C20 C 0.8053(8) -0.0500(4) -0.0281(4) 0.0219(13) Uani 1 1 d .
C22 C 0.7322(7) 0.0266(4) 0.0019(3) 0.0201(13) Uani 1 1 d .
C24 C 0.6465(8) 0.0787(4) 0.1141(4) 0.0239(14) Uani 1 1 d .
C25 C 0.6212(9) 0.0584(4) 0.2024(4) 0.0252(14) Uani 1 1 d .
C26 C 0.7639(10) 0.0152(4) 0.2426(4) 0.0369(17) Uani 1 1 d .
H26 H 0.8770 0.0003 0.2137 0.044 Uiso 1 1 calc R
C27 C 0.7420(11) -0.0067(5) 0.3261(4) 0.0455(19) Uani 1 1 d .
H27 H 0.8402 -0.0353 0.3529 0.055 Uiso 1 1 calc R
C28 C 0.5729(13) 0.0146(5) 0.3688(4) 0.056(2) Uani 1 1 d .
H28 H 0.5572 0.0000 0.4247 0.068 Uiso 1 1 calc R
C29 C 0.4302(11) 0.0565(5) 0.3301(4) 0.049(2) Uani 1 1 d .
H29 H 0.3167 0.0700 0.3595 0.059 Uiso 1 1 calc R
C30 C 0.4520(10) 0.0798(4) 0.2454(4) 0.0389(17) Uani 1 1 d .
H30 H 0.3541 0.1092 0.2188 0.047 Uiso 1 1 calc R
H33 H 0.6895 0.3528 0.1970 0.047 Uiso 1 1 d R
H34 H 0.4623 0.4513 0.1484 0.047 Uiso 1 1 d R
H35 H 0.2860 0.4186 0.0626 0.047 Uiso 1 1 d R
H36 H 0.3381 0.2898 0.0278 0.047 Uiso 1 1 d R
Hg1 Hg 0.24959(3) 0.708167(16) 0.432741(16) 0.03483(9) Uani 1 1 d .
O1 O 0.2432(8) 0.8376(3) 0.4406(3) 0.0696(17) Uani 1 1 d .
H1A H 0.1388 0.8638 0.4533 0.104 Uiso 1 1 d R
H1B H 0.3124 0.8708 0.4025 0.104 Uiso 1 1 d R
N1 N 0.3362(6) 0.5972(3) 0.3888(3) 0.0243(12) Uani 1 1 d .
N2 N 0.4195(7) 0.5941(4) 0.3142(3) 0.0343(14) Uani 1 1 d .
N3 N 0.4425(8) 0.5124(4) 0.3137(3) 0.0449(16) Uani 1 1 d .
N4 N 0.3779(7) 0.4604(4) 0.3878(3) 0.0360(14) Uani 1 1 d .
N6 N 0.3695(7) 0.2154(3) 0.5142(3) 0.0317(13) Uani 1 1 d .
N9 N 0.1931(6) 0.5651(3) 0.5473(3) 0.0216(11) Uani 1 1 d .
C1 C 0.3134(7) 0.5155(4) 0.4322(3) 0.0200(13) Uani 1 1 d .
C3 C 0.2327(7) 0.4939(4) 0.5182(3) 0.0210(13) Uani 1 1 d .
C5 C 0.1198(8) 0.5539(4) 0.6259(4) 0.0230(14) Uani 1 1 d .
C7 C 0.0830(9) 0.6347(4) 0.6517(4) 0.0268(14) Uani 1 1 d .
C8 C 0.2248(9) 0.6921(4) 0.6347(4) 0.0321(16) Uani 1 1 d .
H8 H 0.3418 0.6791 0.6075 0.039 Uiso 1 1 calc R
C9 C 0.1915(10) 0.7691(4) 0.6583(4) 0.0400(18) Uani 1 1 d .
H9 H 0.2866 0.8072 0.6471 0.048 Uiso 1 1 calc R
C10 C 0.0181(11) 0.7890(5) 0.6982(5) 0.050(2) Uani 1 1 d .
H10 H -0.0027 0.8401 0.7144 0.059 Uiso 1 1 calc R
C11 C -0.1242(11) 0.7338(5) 0.7143(5) 0.051(2) Uani 1 1 d .
H11 H -0.2415 0.7486 0.7402 0.061 Uiso 1 1 calc R
C12 C -0.0947(9) 0.6562(4) 0.6924(4) 0.0362(17) Uani 1 1 d .
H12 H -0.1910 0.6187 0.7044 0.043 Uiso 1 1 calc R
H14 H 0.1869 0.5325 0.7870 0.043 Uiso 1 1 d R
H15 H 0.1044 0.4977 0.9239 0.043 Uiso 1 1 d R
O1W O 0.048(2) 0.0665(13) 0.4823(11) 0.158(8) Uani 0.50 1 d P

loop_
_atom_site_aniso_label
_atom_site_aniso_U_11
_atom_site_aniso_U_22
_atom_site_aniso_U_33
_atom_site_aniso_U_23
_atom_site_aniso_U_13
_atom_site_aniso_U_12
N14 0.032(3) 0.061(4) 0.025(3) -0.011(3) 0.001(3) -0.012(3)
N11 0.028(3) 0.043(4) 0.021(3) -0.003(3) -0.004(2) -0.004(3)
C19 0.022(3) 0.019(3) 0.022(3) -0.008(3) 0.001(3) -0.002(3)
C33 0.091(6) 0.041(5) 0.046(5) -0.021(4) -0.020(5) -0.015(5)
C34 0.095(7) 0.031(4) 0.053(6) -0.023(4) -0.002(5) 0.008(5)
C35 0.069(6) 0.034(4) 0.060(6) -0.017(4) -0.011(5) 0.021(4)
C36 0.043(4) 0.033(4) 0.040(4) -0.010(4) -0.005(4) 0.001(3)
C32 0.068(5) 0.027(4) 0.033(4) -0.001(3) -0.014(4) -0.008(4)
C31 0.033(3) 0.022(3) 0.024(3) -0.005(3) -0.003(3) -0.007(3)
N20 0.021(2) 0.026(3) 0.020(3) -0.007(2) -0.003(2) -0.002(2)
C21 0.017(3) 0.031(4) 0.020(3) -0.005(3) -0.004(3) -0.004(3)
C23 0.023(3) 0.028(4) 0.031(4) -0.015(3) -0.003(3) -0.001(3)
N8 0.023(3) 0.024(3) 0.029(3) -0.008(2) -0.001(2) -0.006(2)
N5 0.023(3) 0.027(3) 0.038(3) -0.013(3) -0.007(2) 0.000(2)
N7 0.037(3) 0.024(3) 0.038(3) -0.013(3) -0.006(3) -0.004(3)
C2 0.026(3) 0.023(3) 0.016(3) -0.007(3) 0.000(3) -0.003(3)
C4 0.023(3) 0.011(3) 0.028(3) -0.004(3) -0.008(3) -0.002(2)
N10 0.032(3) 0.014(3) 0.026(3) -0.003(2) -0.004(2) -0.007(2)
C17 0.040(4) 0.037(4) 0.029(4) 0.002(3) 0.006(3) -0.013(3)
C18 0.034(4) 0.035(4) 0.035(4) -0.008(3) -0.009(3) -0.006(3)
C16 0.060(5) 0.044(5) 0.018(4) -0.005(3) 0.002(3) 0.003(4)
C15 0.064(5) 0.036(4) 0.026(4) -0.017(3) -0.005(4) -0.001(4)
C14 0.050(4) 0.023(4) 0.027(4) -0.007(3) -0.004(3) -0.007(3)
C13 0.026(3) 0.020(3) 0.019(3) -0.003(3) -0.002(3) 0.003(3)
C6 0.019(3) 0.021(3) 0.023(3) -0.006(3) -0.003(3) -0.002(3)
Hg2 0.04219(17) 0.04268(19) 0.02401(15) -0.00123(13) -0.00377(12) 0.00089(14)
O2 0.088(4) 0.066(4) 0.064(4) -0.011(3) -0.023(4) 0.002(4)
O3 0.059(3) 0.068(4) 0.054(4) -0.002(3) -0.007(3) -0.004(3)
N12 0.035(3) 0.053(4) 0.020(3) -0.004(3) -0.001(3) -0.001(3)
N13 0.045(4) 0.048(4) 0.025(3) 0.000(3) -0.001(3) -0.015(3)
N15 0.045(3) 0.019(3) 0.028(3) -0.005(2) -0.004(3) -0.001(3)
N16 0.045(3) 0.037(3) 0.031(3) -0.010(3) -0.007(3) 0.008(3)
N17 0.042(3) 0.031(3) 0.035(3) -0.014(3) -0.004(3) 0.002(3)
N18 0.031(3) 0.024(3) 0.019(3) -0.007(2) -0.003(2) 0.000(2)
N19 0.023(3) 0.019(3) 0.019(3) -0.004(2) -0.004(2) 0.001(2)
C20 0.022(3) 0.023(3) 0.023(3) -0.007(3) -0.006(3) -0.002(3)
C22 0.021(3) 0.023(3) 0.020(3) -0.009(3) -0.007(3) -0.003(3)
C24 0.024(3) 0.028(4) 0.021(3) -0.006(3) -0.003(3) -0.006(3)
C25 0.035(3) 0.016(3) 0.025(3) -0.007(3) -0.006(3) 0.000(3)
C26 0.045(4) 0.034(4) 0.028(4) -0.004(3) -0.001(3) -0.002(3)
C27 0.058(5) 0.045(5) 0.032(4) -0.004(4) -0.017(4) 0.004(4)
C28 0.110(7) 0.041(5) 0.015(4) -0.005(3) -0.001(4) -0.010(5)
C29 0.063(5) 0.047(5) 0.035(4) -0.016(4) 0.009(4) -0.002(4)
C30 0.055(5) 0.030(4) 0.033(4) -0.012(3) -0.004(4) -0.004(4)
Hg1 0.03627(16) 0.02786(15) 0.04196(18) -0.01164(13) -0.00349(13) -0.00669(12)
O1 0.085(4) 0.058(4) 0.071(4) -0.025(3) -0.013(3) 0.001(3)
N1 0.028(3) 0.031(3) 0.017(3) -0.012(2) -0.001(2) -0.007(2)
N2 0.039(3) 0.036(3) 0.024(3) -0.006(3) -0.001(3) 0.000(3)
N3 0.049(4) 0.058(4) 0.022(3) -0.011(3) 0.003(3) 0.003(3)
N4 0.042(3) 0.037(3) 0.027(3) -0.008(3) -0.004(3) 0.002(3)
N6 0.037(3) 0.027(3) 0.033(3) -0.011(3) -0.004(3) -0.007(3)
N9 0.028(3) 0.019(3) 0.018(3) -0.005(2) -0.004(2) -0.003(2)
C1 0.019(3) 0.024(3) 0.020(3) -0.013(3) 0.001(3) -0.004(3)
C3 0.020(3) 0.021(3) 0.024(3) -0.007(3) -0.005(3) -0.001(3)
C5 0.018(3) 0.031(4) 0.022(3) -0.010(3) -0.003(3) -0.002(3)
C7 0.044(4) 0.019(3) 0.017(3) -0.005(3) -0.002(3) -0.004(3)
C8 0.040(4) 0.026(4) 0.029(4) -0.005(3) 0.000(3) -0.007(3)
C9 0.062(5) 0.022(4) 0.042(4) -0.011(3) -0.011(4) -0.014(4)
C10 0.066(5) 0.027(4) 0.061(6) -0.023(4) -0.009(5) 0.003(4)
C11 0.057(5) 0.034(4) 0.059(5) -0.023(4) 0.004(4) 0.012(4)
C12 0.041(4) 0.033(4) 0.035(4) -0.013(3) 0.004(3) -0.009(3)
O1W 0.111(13) 0.24(2) 0.174(18) -0.155(18) 0.012(12) -0.019(13)

loop_
_atom_type_symbol
_atom_type_description
_atom_type_scat_dispersion_real
_atom_type_scat_dispersion_imag
_atom_type_scat_source
C C 0.0033 0.0016 'International Tables Vol C Tables 4.2.6.8 and 6.1.1.4'
H H 0.0000 0.0000 'International Tables Vol C Tables 4.2.6.8 and 6.1.1.4'
Hg Hg -2.3894 9.2266 'International Tables Vol C Tables 4.2.6.8 and 6.1.1.4'
N N 0.0061 0.0033 'International Tables Vol C Tables 4.2.6.8 and 6.1.1.4'
O O 0.0106 0.0060 'International Tables Vol C Tables 4.2.6.8 and 6.1.1.4'

loop_
_geom_angle_atom_site_label_1
_geom_angle_atom_site_label_2
_geom_angle_atom_site_label_3
_geom_angle
_geom_angle_site_symmetry_1
_geom_angle_site_symmetry_3
C19 N14 N13 104.7(5) . .
C19 N14 Hg2 133.4(4) . 2_755
N13 N14 Hg2 121.9(4) . 2_755
C19 N11 N12 104.7(5) . .
C19 N11 Hg2 128.5(4) . 2_655
N12 N11 Hg2 118.8(4) . 2_655
N11 C19 N14 112.4(5) . .
N11 C19 C21 125.2(5) . .
N14 C19 C21 122.4(5) . .
C34 C33 C32 123.6(7) . .
C34 C33 H33 117.7 . .
C32 C33 H33 118.7 . .
C33 C34 C35 117.2(7) . .
C33 C34 H34 121.8 . .
C35 C34 H34 121.0 . .
C36 C35 C34 122.3(7) . .
C36 C35 H35 118.2 . .
C34 C35 H35 119.5 . .
C35 C36 C31 119.1(7) . .
C35 C36 H36 120.4 . .
C31 C36 H36 120.5 . .
C31 C32 C33 117.7(7) . .
C31 C32 H32 121.1 . .
C33 C32 H32 121.1 . .
C36 C31 C32 120.0(6) . .
C36 C31 C23 120.4(6) . .
C32 C31 C23 119.4(6) . .
C23 N20 C21 118.7(5) . .
N20 C21 C22 120.6(5) . .
N20 C21 C19 115.2(5) . .
C22 C21 C19 124.0(6) . .
N20 C23 C24 120.9(6) . .
N20 C23 C31 115.3(5) . .
C24 C23 C31 123.6(6) . .
C2 N8 N7 105.9(5) . .
C2 N8 Hg1 134.0(4) . 2_566
N7 N8 Hg1 119.4(4) . 2_566
C2 N5 N6 105.0(5) . .
C2 N5 Hg1 137.8(4) . 2_666
N6 N5 Hg1 113.5(3) . 2_666
N6 N7 N8 108.7(5) . .
N5 C2 N8 111.1(5) . .
N5 C2 C4 124.2(5) . .
N8 C2 C4 124.4(5) . .
N10 C4 C3 119.1(5) . .
N10 C4 C2 115.5(5) . .
C3 C4 C2 125.4(5) . .
C6 N10 C4 121.3(5) . .
C6 N10 H18 119.4 . .
C4 N10 H18 119.4 . .
C16 C17 C18 120.4(6) . .
C16 C17 H17 119.8 . .
C18 C17 H17 119.8 . .
C17 C18 C13 120.3(6) . .
C17 C18 H16 119.9 . .
C13 C18 H16 119.9 . .
C17 C16 C15 119.6(6) . .
C17 C16 H16A 120.2 . .
C15 C16 H16A 120.2 . .
C14 C15 C16 120.2(7) . .
C14 C15 H15 120.1 . .
C16 C15 H15 119.7 . .
C13 C14 C15 121.3(6) . .
C13 C14 H14 118.9 . .
C15 C14 H14 119.8 . .
C14 C13 C18 118.3(6) . .
C14 C13 C6 121.7(5) . .
C18 C13 C6 119.9(6) . .
N10 C6 C5 119.4(5) . .
N10 C6 C13 116.2(5) . .
C5 C6 C13 124.3(5) . .
N18 Hg2 O3 171.10(18) . .
N18 Hg2 O2 92.34(19) . .
O3 Hg2 O2 93.69(19) . .
N18 Hg2 N11 105.52(17) . 2_655
O3 Hg2 N11 82.31(18) . 2_655
O2 Hg2 N11 76.26(18) . 2_655
N18 Hg2 N14 97.12(17) . 2_755
O3 Hg2 N14 73.98(18) . 2_755
O2 Hg2 N14 130.26(18) . 2_755
N11 Hg2 N14 144.63(17) 2_655 2_755
N18 Hg2 N19 65.83(17) . .
O3 Hg2 N19 113.78(18) . .
O2 Hg2 N19 133.87(15) . .
N11 Hg2 N19 71.96(15) 2_655 .
N14 Hg2 N19 93.86(16) 2_755 .
N18 Hg2 H3A 156.4 . .
O3 Hg2 H3A 21.1 . .
O2 Hg2 H3A 79.6 . .
N11 Hg2 H3A 94.1 2_655 .
N14 Hg2 H3A 72.5 2_755 .
N19 Hg2 H3A 134.4 . .
Hg2 O2 H2A 90.3 . .
Hg2 O2 H2B 107.9 . .
H2A O2 H2B 129.3 . .
Hg2 O3 H3A 94.0 . .
Hg2 O3 H3B 116.8 . .
H3A O3 H3B 105.3 . .
N13 N12 N11 109.5(5) . .
N12 N13 N14 108.8(5) . .
C20 N15 N16 105.6(5) . .
N17 N16 N15 108.7(5) . .
N16 N17 N18 107.9(5) . .
C20 N18 N17 106.9(5) . .
C20 N18 Hg2 128.4(4) . .
N17 N18 Hg2 123.7(4) . .
C24 N19 C22 119.4(5) . .
C24 N19 Hg2 133.0(4) . .
C22 N19 Hg2 107.0(4) . .
N15 C20 N18 110.8(5) . .
N15 C20 C22 127.3(5) . .
N18 C20 C22 121.9(5) . .
N19 C22 C21 120.9(5) . .
N19 C22 C20 115.4(5) . .
C21 C22 C20 123.7(5) . .
N19 C24 C23 119.3(5) . .
N19 C24 C25 116.3(5) . .
C23 C24 C25 124.4(6) . .
C26 C25 C30 119.6(6) . .
C26 C25 C24 119.7(6) . .
C30 C25 C24 120.6(6) . .
C25 C26 C27 120.9(6) . .
C25 C26 H26 119.6 . .
C27 C26 H26 119.6 . .
C28 C27 C26 119.3(7) . .
C28 C27 H27 120.4 . .
C26 C27 H27 120.4 . .
C29 C28 C27 120.6(7) . .
C29 C28 H28 119.7 . .
C27 C28 H28 119.7 . .
C28 C29 C30 120.5(7) . .
C28 C29 H29 119.8 . .
C30 C29 H29 119.8 . .
C25 C30 C29 119.1(7) . .
C25 C30 H30 120.4 . .
C29 C30 H30 120.4 . .
O1 Hg1 N1 158.5(2) . .
O1 Hg1 N8 87.9(2) . 2_566
N1 Hg1 N8 108.62(17) . 2_566
O1 Hg1 N9 129.51(19) . .
N1 Hg1 N9 68.94(17) . .
N8 Hg1 N9 78.98(15) 2_566 .
O1 Hg1 N5 79.78(19) . 2_666
N1 Hg1 N5 90.58(17) . 2_666
N8 Hg1 N5 151.65(16) 2_566 2_666
N9 Hg1 N5 89.28(15) . 2_666
Hg1 O1 H1A 119.7 . .
Hg1 O1 H1B 114.9 . .
H1A O1 H1B 111.1 . .
C1 N1 N2 107.0(5) . .
C1 N1 Hg1 124.5(4) . .
N2 N1 Hg1 128.5(4) . .
N3 N2 N1 107.5(5) . .
N2 N3 N4 110.4(5) . .
C1 N4 N3 104.5(5) . .
N7 N6 N5 109.3(5) . .
C5 N9 C3 118.7(5) . .
C5 N9 Hg1 129.7(4) . .
C3 N9 Hg1 111.3(3) . .
N4 C1 N1 110.6(5) . .
N4 C1 C3 127.4(6) . .
N1 C1 C3 122.0(5) . .
N9 C3 C4 121.3(5) . .
N9 C3 C1 112.9(5) . .
C4 C3 C1 125.8(6) . .
N9 C5 C6 120.0(6) . .
N9 C5 C7 114.6(5) . .
C6 C5 C7 125.3(5) . .
C8 C7 C12 119.0(6) . .
C8 C7 C5 119.5(6) . .
C12 C7 C5 121.5(6) . .
C7 C8 C9 120.1(6) . .
C7 C8 H8 119.9 . .
C9 C8 H8 119.9 . .
C10 C9 C8 120.2(7) . .
C10 C9 H9 119.9 . .
C8 C9 H9 119.9 . .
C11 C10 C9 120.4(7) . .
C11 C10 H10 119.8 . .
C9 C10 H10 119.8 . .
C10 C11 C12 120.7(7) . .
C10 C11 H11 119.6 . .
C12 C11 H11 119.6 . .
C11 C12 C7 119.5(6) . .
C11 C12 H12 120.2 . .
C7 C12 H12 120.2 . .

loop_
_geom_bond_atom_site_label_1
_geom_bond_atom_site_label_2
_geom_bond_distance
_geom_bond_site_symmetry_2
N14 C19 1.313(7) .
N14 N13 1.354(7) .
N14 Hg2 2.767(5) 2_755
N11 C19 1.311(7) .
N11 N12 1.346(7) .
N11 Hg2 2.587(5) 2_655
C19 C21 1.499(8) .
C33 C34 1.345(11) .
C33 C32 1.402(10) .
C33 H33 0.9212 .
C34 C35 1.394(11) .
C34 H34 0.9242 .
C35 C36 1.377(10) .
C35 H35 0.9345 .
C36 C31 1.391(8) .
C36 H36 0.9354 .
C32 C31 1.396(9) .
C32 H32 0.9300 .
C31 C23 1.491(8) .
N20 C23 1.322(7) .
N20 C21 1.351(7) .
C21 C22 1.395(8) .
C23 C24 1.437(8) .
N8 C2 1.340(7) .
N8 N7 1.341(7) .
N8 Hg1 2.479(5) 2_566
N5 C2 1.331(7) .
N5 N6 1.357(7) .
N5 Hg1 2.734(5) 2_666
N7 N6 1.322(7) .
C2 C4 1.471(8) .
C4 N10 1.344(7) .
C4 C3 1.388(7) .
N10 C6 1.339(7) .
N10 H18 0.8600 .
C17 C16 1.374(10) .
C17 C18 1.381(9) .
C17 H17 0.9300 .
C18 C13 1.397(8) .
C18 H16 0.9300 .
C16 C15 1.375(9) .
C16 H16A 0.9300 .
C15 C14 1.374(9) .
C15 H15 0.9203 .
C14 C13 1.374(8) .
C14 H14 0.9110 .
C13 C6 1.488(8) .
C6 C5 1.414(8) .
Hg2 N18 2.126(5) .
Hg2 O3 2.142(5) .
Hg2 O2 2.526(6) .
Hg2 N11 2.587(5) 2_655
Hg2 N14 2.767(5) 2_755
Hg2 N19 2.828(5) .
Hg2 H3A 2.3595 .
O2 H2A 0.8500 .
O2 H2B 0.8500 .
O3 H3A 0.8500 .
O3 H3B 0.8500 .
N12 N13 1.297(7) .
N15 C20 1.316(7) .
N15 N16 1.356(7) .
N16 N17 1.330(7) .
N17 N18 1.335(7) .
N18 C20 1.326(7) .
N19 C24 1.333(7) .
N19 C22 1.340(7) .
C20 C22 1.480(8) .
C24 C25 1.469(8) .
C25 C26 1.370(8) .
C25 C30 1.385(9) .
C26 C27 1.388(9) .
C26 H26 0.9300 .
C27 C28 1.381(10) .
C27 H27 0.9300 .
C28 C29 1.350(10) .
C28 H28 0.9300 .
C29 C30 1.407(9) .
C29 H29 0.9300 .
C30 H30 0.9300 .
Hg1 O1 2.116(5) .
Hg1 N1 2.126(5) .
Hg1 N8 2.479(5) 2_566
Hg1 N9 2.610(5) .
Hg1 N5 2.734(5) 2_666
O1 H1A 0.8500 .
O1 H1B 0.8500 .
N1 C1 1.331(7) .
N1 N2 1.350(7) .
N2 N3 1.307(7) .
N3 N4 1.366(7) .
N4 C1 1.331(7) .
N9 C5 1.354(7) .
N9 C3 1.361(7) .
C1 C3 1.472(8) .
C5 C7 1.473(8) .
C7 C8 1.393(8) .
C7 C12 1.416(8) .
C8 C9 1.395(9) .
C8 H8 0.9300 .
C9 C10 1.378(10) .
C9 H9 0.9300 .
C10 C11 1.373(10) .
C10 H10 0.9300 .
C11 C12 1.388(9) .
C11 H11 0.9300 .
C12 H12 0.9300 .

loop_
_geom_torsion_atom_site_label_1
_geom_torsion_atom_site_label_2
_geom_torsion_atom_site_label_3
_geom_torsion_atom_site_label_4
_geom_torsion
_geom_torsion_site_symmetry_1
N12 N11 C19 N14 0.0(7) .
Hg2 N11 C19 N14 -147.8(4) 2_655
N12 N11 C19 C21 179.1(6) .
Hg2 N11 C19 C21 31.2(8) 2_655
N13 N14 C19 N11 0.4(7) .
Hg2 N14 C19 N11 179.3(4) 2_755
N13 N14 C19 C21 -178.6(5) .
Hg2 N14 C19 C21 0.3(9) 2_755
C32 C33 C34 C35 0.7(13) .
C33 C34 C35 C36 -0.1(13) .
C34 C35 C36 C31 -0.6(12) .
C34 C33 C32 C31 -0.6(12) .
C35 C36 C31 C32 0.7(10) .
C35 C36 C31 C23 -174.1(6) .
C33 C32 C31 C36 -0.1(10) .
C33 C32 C31 C23 174.8(6) .
C23 N20 C21 C22 0.5(8) .
C23 N20 C21 C19 -175.3(5) .
N11 C19 C21 N20 -84.9(7) .
N14 C19 C21 N20 94.1(7) .
N11 C19 C21 C22 99.5(7) .
N14 C19 C21 C22 -81.5(8) .
C21 N20 C23 C24 -3.4(8) .
C21 N20 C23 C31 172.7(5) .
C36 C31 C23 N20 45.0(8) .
C32 C31 C23 N20 -129.9(6) .
C36 C31 C23 C24 -139.0(6) .
C32 C31 C23 C24 46.1(9) .
C2 N8 N7 N6 0.5(6) .
Hg1 N8 N7 N6 -171.3(4) 2_566
N6 N5 C2 N8 -0.3(7) .
Hg1 N5 C2 N8 -155.6(4) 2_666
N6 N5 C2 C4 173.3(5) .
Hg1 N5 C2 C4 18.1(9) 2_666
N7 N8 C2 N5 -0.1(7) .
Hg1 N8 C2 N5 169.9(4) 2_566
N7 N8 C2 C4 -173.7(5) .
Hg1 N8 C2 C4 -3.8(9) 2_566
N5 C2 C4 N10 -103.1(7) .
N8 C2 C4 N10 69.8(7) .
N5 C2 C4 C3 76.0(8) .
N8 C2 C4 C3 -111.2(7) .
C3 C4 N10 C6 -0.4(8) .
C2 C4 N10 C6 178.7(5) .
C16 C17 C18 C13 -1.0(10) .
C18 C17 C16 C15 0.2(11) .
C17 C16 C15 C14 -0.5(11) .
C16 C15 C14 C13 1.7(11) .
C15 C14 C13 C18 -2.4(10) .
C15 C14 C13 C6 -177.3(6) .
C17 C18 C13 C14 2.1(9) .
C17 C18 C13 C6 177.0(6) .
C4 N10 C6 C5 3.3(8) .
C4 N10 C6 C13 -173.5(5) .
C14 C13 C6 N10 136.7(6) .
C18 C13 C6 N10 -38.1(8) .
C14 C13 C6 C5 -40.0(8) .
C18 C13 C6 C5 145.2(6) .
C19 N11 N12 N13 -0.5(7) .
Hg2 N11 N12 N13 151.1(4) 2_655
N11 N12 N13 N14 0.8(8) .
C19 N14 N13 N12 -0.8(7) .
Hg2 N14 N13 N12 -179.8(4) 2_755
C20 N15 N16 N17 0.7(7) .
N15 N16 N17 N18 0.0(7) .
N16 N17 N18 C20 -0.7(7) .
N16 N17 N18 Hg2 168.4(4) .
O3 Hg2 N18 C20 -100.6(13) .
O2 Hg2 N18 C20 126.8(5) .
N11 Hg2 N18 C20 50.4(5) 2_655
N14 Hg2 N18 C20 -102.1(5) 2_755
N19 Hg2 N18 C20 -11.1(5) .
O3 Hg2 N18 N17 92.7(14) .
O2 Hg2 N18 N17 -39.9(5) .
N11 Hg2 N18 N17 -116.3(4) 2_655
N14 Hg2 N18 N17 91.1(5) 2_755
N19 Hg2 N18 N17 -177.8(5) .
N18 Hg2 N19 C24 -179.7(5) .
O3 Hg2 N19 C24 -9.4(5) .
O2 Hg2 N19 C24 112.0(5) .
N11 Hg2 N19 C24 63.3(5) 2_655
N14 Hg2 N19 C24 -83.6(5) 2_755
N18 Hg2 N19 C22 9.5(3) .
O3 Hg2 N19 C22 179.7(3) .
O2 Hg2 N19 C22 -58.8(4) .
N11 Hg2 N19 C22 -107.6(4) 2_655
N14 Hg2 N19 C22 105.5(4) 2_755
N16 N15 C20 N18 -1.2(7) .
N16 N15 C20 C22 179.7(5) .
N17 N18 C20 N15 1.2(7) .
Hg2 N18 C20 N15 -167.3(4) .
N17 N18 C20 C22 -179.7(5) .
Hg2 N18 C20 C22 11.8(8) .
C24 N19 C22 C21 -1.3(8) .
Hg2 N19 C22 C21 171.0(4) .
C24 N19 C22 C20 -179.9(5) .
Hg2 N19 C22 C20 -7.6(5) .
N20 C21 C22 N19 1.9(8) .
C19 C21 C22 N19 177.3(5) .
N20 C21 C22 C20 -179.5(5) .
C19 C21 C22 C20 -4.1(9) .
N15 C20 C22 N19 179.3(6) .
N18 C20 C22 N19 0.3(8) .
N15 C20 C22 C21 0.6(9) .
N18 C20 C22 C21 -178.3(5) .
C22 N19 C24 C23 -1.6(8) .
Hg2 N19 C24 C23 -171.5(4) .
C22 N19 C24 C25 177.8(5) .
Hg2 N19 C24 C25 7.9(8) .
N20 C23 C24 N19 4.1(9) .
C31 C23 C24 N19 -171.7(5) .
N20 C23 C24 C25 -175.2(5) .
C31 C23 C24 C25 9.0(9) .
N19 C24 C25 C26 49.4(8) .
C23 C24 C25 C26 -131.3(6) .
N19 C24 C25 C30 -128.4(6) .
C23 C24 C25 C30 51.0(9) .
C30 C25 C26 C27 -0.7(10) .
C24 C25 C26 C27 -178.4(6) .
C25 C26 C27 C28 0.9(11) .
C26 C27 C28 C29 -0.2(12) .
C27 C28 C29 C30 -0.5(12) .
C26 C25 C30 C29 -0.1(10) .
C24 C25 C30 C29 177.6(6) .
C28 C29 C30 C25 0.7(11) .
O1 Hg1 N1 C1 156.3(5) .
N8 Hg1 N1 C1 -65.3(5) 2_566
N9 Hg1 N1 C1 4.5(4) .
N5 Hg1 N1 C1 93.5(5) 2_666
O1 Hg1 N1 N2 -24.8(8) .
N8 Hg1 N1 N2 113.6(5) 2_566
N9 Hg1 N1 N2 -176.6(5) .
N5 Hg1 N1 N2 -87.6(5) 2_666
C1 N1 N2 N3 0.9(6) .
Hg1 N1 N2 N3 -178.2(4) .
N1 N2 N3 N4 -0.9(7) .
N2 N3 N4 C1 0.6(7) .
N8 N7 N6 N5 -0.7(7) .
C2 N5 N6 N7 0.6(6) .
Hg1 N5 N6 N7 162.8(4) 2_666
O1 Hg1 N9 C5 13.2(6) .
N1 Hg1 N9 C5 -179.8(5) .
N8 Hg1 N9 C5 -64.8(5) 2_566
N5 Hg1 N9 C5 89.3(5) 2_666
O1 Hg1 N9 C3 -172.4(4) .
N1 Hg1 N9 C3 -5.4(4) .
N8 Hg1 N9 C3 109.7(4) 2_566
N5 Hg1 N9 C3 -96.3(4) 2_666
N3 N4 C1 N1 0.0(7) .
N3 N4 C1 C3 -178.0(5) .
N2 N1 C1 N4 -0.5(7) .
Hg1 N1 C1 N4 178.6(4) .
N2 N1 C1 C3 177.6(5) .
Hg1 N1 C1 C3 -3.3(7) .
C5 N9 C3 C4 0.9(8) .
Hg1 N9 C3 C4 -174.2(4) .
C5 N9 C3 C1 -179.4(5) .
Hg1 N9 C3 C1 5.5(5) .
N10 C4 C3 N9 -1.8(8) .
C2 C4 C3 N9 179.2(5) .
N10 C4 C3 C1 178.5(5) .
C2 C4 C3 C1 -0.5(9) .
N4 C1 C3 N9 175.3(5) .
N1 C1 C3 N9 -2.5(8) .
N4 C1 C3 C4 -5.0(9) .
N1 C1 C3 C4 177.3(5) .
C3 N9 C5 C6 2.1(8) .
Hg1 N9 C5 C6 176.2(4) .
C3 N9 C5 C7 179.6(5) .
Hg1 N9 C5 C7 -6.3(7) .
N10 C6 C5 N9 -4.2(8) .
C13 C6 C5 N9 172.4(5) .
N10 C6 C5 C7 178.5(5) .
C13 C6 C5 C7 -4.9(9) .
N9 C5 C7 C8 -51.2(8) .
C6 C5 C7 C8 126.2(6) .
N9 C5 C7 C12 127.8(6) .
C6 C5 C7 C12 -54.8(9) .
C12 C7 C8 C9 0.6(9) .
C5 C7 C8 C9 179.6(6) .
C7 C8 C9 C10 -0.3(10) .
C8 C9 C10 C11 -0.7(12) .
C9 C10 C11 C12 1.5(12) .
C10 C11 C12 C7 -1.2(11) .
C8 C7 C12 C11 0.2(10) .
C5 C7 C12 C11 -178.8(6) .
